data_2211961
loop_
_publ_author_name
'Sema \"Ozt\"urk Y\?ild\?ir\?im'
'Mehmet Akkurt'
'Talat \"Ozpozan'
'Frank W. Heinemann'

_publ_section_title
;
 Orthorhombic polymorph of 1,2-bis(2-aminophenoxy)ethane
;
_journal_coeditor_code TK2118
_journal_issue 1
_journal_name_full 'Acta Crystallographica Section E'
_journal_page_first o331
_journal_page_last o332
_journal_paper_doi 10.1107/S1600536806053657
_journal_volume 63
_journal_year 2007
_chemical_formula_iupac 'C14 H16 N2 O2'
_chemical_formula_moiety 'C14 H16 N2 O2'
_chemical_formula_sum 'C14 H16 N2 O2'
_chemical_formula_weight 244.29
_chemical_name_systematic
;
1,2-bis(2-aminophenoxy)ethane
;
_space_group_IT_number 33
_symmetry_cell_setting orthorhombic
_symmetry_space_group_name_Hall 'P 2c -2ab'
_symmetry_space_group_name_H-M 'P b n 21'
_atom_sites_solution_hydrogens geom
_atom_sites_solution_primary direct
_atom_sites_solution_secondary difmap
_cell_angle_alpha 90
_cell_angle_beta 90
_cell_angle_gamma 90
_cell_formula_units_Z 4
_cell_length_a 7.0644(6)
_cell_length_b 7.5770(7)
_cell_length_c 23.8053(10)
_cell_measurement_reflns_used 97
_cell_measurement_temperature 100
_cell_measurement_theta_max 40
_cell_measurement_theta_min 14
_cell_volume 1274.23(17)
_computing_cell_refinement 'EVALCCD (Duisenberg <i>et al.</i>,  2003)'
_computing_data_collection 'COLLECT (Nonius, 1999)'
_computing_data_reduction 'SADABS (Sheldrick, 2002)'
_computing_molecular_graphics 'ORTEP-3 for Windows (Farrugia, 1997)'
_computing_publication_material 'WinGX (Farrugia, 1999)'
_computing_structure_refinement 'SHELXL97 (Sheldrick, 1997)'
_computing_structure_solution 'SHELXS97 (Sheldrick, 1997)'
_diffrn_ambient_temperature 100
_diffrn_detector_area_resol_mean 9
_diffrn_measured_fraction_theta_full 0.967
_diffrn_measured_fraction_theta_max 0.967
_diffrn_measurement_device_type 'Bruker--Nonius KappaCCD'
_diffrn_measurement_method \w
_diffrn_radiation_monochromator graphite
_diffrn_radiation_source 'fine-focus sealed tube'
_diffrn_radiation_type 'Mo K\a'
_diffrn_radiation_wavelength 0.71073
_diffrn_reflns_av_R_equivalents 0.024
_diffrn_reflns_av_sigmaI/netI 0.015
_diffrn_reflns_limit_h_max 9
_diffrn_reflns_limit_h_min -9
_diffrn_reflns_limit_k_max 10
_diffrn_reflns_limit_k_min -10
_diffrn_reflns_limit_l_max 31
_diffrn_reflns_limit_l_min -31
_diffrn_reflns_number 13155
_diffrn_reflns_reduction_process
;
;
_diffrn_reflns_theta_full 28.5
_diffrn_reflns_theta_max 28.5
_diffrn_reflns_theta_min 3.4
_diffrn_standards_decay_% 0
_diffrn_standards_number 0
_exptl_absorpt_coefficient_mu 0.086
_exptl_absorpt_correction_T_max 0.976
_exptl_absorpt_correction_T_min 0.972
_exptl_absorpt_correction_type 'Gaussian integration'
_exptl_absorpt_process_details '(Coppens, 1970)'
_exptl_crystal_colour colourless
_exptl_crystal_density_diffrn 1.273
_exptl_crystal_density_method 'Not Measured'
_exptl_crystal_description prism
_exptl_crystal_F_000 520
_exptl_crystal_size_max 0.33
_exptl_crystal_size_mid 0.30
_exptl_crystal_size_min 0.28
_refine_diff_density_max 0.26
_refine_diff_density_min -0.19
_refine_ls_extinction_method none
_refine_ls_goodness_of_fit_ref 1.04
_refine_ls_hydrogen_treatment constr
_refine_ls_matrix_type full
_refine_ls_number_parameters 164
_refine_ls_number_reflns 1594
_refine_ls_number_restraints 1
_refine_ls_restrained_S_all 1.04
_refine_ls_R_factor_all 0.035
_refine_ls_R_factor_gt 0.033
_refine_ls_shift/su_max 0.000
_refine_ls_shift/su_mean 0.000
_refine_ls_structure_factor_coef Fsqd
_refine_ls_weighting_details 'calc w=1/[\s^2^(Fo^2^)+(0.0554P)^2^+0.2427P] where P=(Fo^2^+2Fc^2^)/3'
_refine_ls_weighting_scheme calc
_refine_ls_wR_factor_gt 0.083
_refine_ls_wR_factor_ref 0.084
_reflns_number_gt 1530
_reflns_number_total 1594
_reflns_threshold_expression I>2\s(I)
_cod_data_source_file tk2118.cif
_cod_data_source_block I
_cod_database_code 2211961
_cod_database_fobs_code 2211961

loop_
_symmetry_equiv_pos_site_id
_symmetry_equiv_pos_as_xyz
1 x,y,z
2 -x,-y,1/2+z
3 1/2+x,1/2-y,1/2+z
4 1/2-x,1/2+y,z

loop_
_atom_site_aniso_label
_atom_site_aniso_U_11
_atom_site_aniso_U_22
_atom_site_aniso_U_33
_atom_site_aniso_U_12
_atom_site_aniso_U_13
_atom_site_aniso_U_23
O1 0.0127(5) 0.0123(5) 0.0134(5) -0.0049(4) 0.0023(4) -0.0026(4)
O2 0.0134(5) 0.0118(5) 0.0152(6) 0.0031(4) -0.0009(4) -0.0019(4)
N1 0.0167(7) 0.0189(7) 0.0237(7) 0.0073(5) -0.0011(6) -0.0007(6)
N2 0.0142(6) 0.0153(6) 0.0200(7) -0.0052(5) 0.0008(5) -0.0004(5)
C1 0.0125(7) 0.0109(6) 0.0131(7) 0.0036(6) -0.0003(6) -0.0009(6)
C2 0.0143(8) 0.0136(7) 0.0186(8) 0.0011(6) 0.0029(6) 0.0013(6)
C3 0.0227(8) 0.0181(8) 0.0159(8) 0.0062(7) 0.0032(7) 0.0029(6)
C4 0.0255(9) 0.0201(8) 0.0163(8) 0.0057(7) -0.0058(7) -0.0037(6)
C5 0.0185(9) 0.0157(8) 0.0212(9) 0.0002(6) -0.0064(6) -0.0022(7)
C6 0.0122(7) 0.0127(7) 0.0170(8) 0.0027(6) -0.0023(6) 0.0001(6)
C7 0.0118(7) 0.0107(6) 0.0174(7) -0.0024(5) 0.0011(6) -0.0020(6)
C8 0.0118(7) 0.0102(7) 0.0185(7) 0.0023(6) -0.0008(6) -0.0018(6)
C9 0.0128(7) 0.0088(7) 0.0161(8) -0.0033(6) -0.0005(6) -0.0012(6)
C10 0.0174(8) 0.0129(7) 0.0179(8) -0.0015(6) -0.0025(7) -0.0003(6)
C11 0.0274(9) 0.0179(8) 0.0149(8) -0.0050(7) -0.0035(7) 0.0018(6)
C12 0.0326(10) 0.0205(9) 0.0148(8) -0.0060(8) 0.0043(7) -0.0032(7)
C13 0.0225(10) 0.0158(8) 0.0224(9) -0.0002(7) 0.0072(7) -0.0027(7)
C14 0.0140(7) 0.0116(7) 0.0201(8) -0.0008(6) 0.0011(7) 0.0004(6)

loop_
_atom_site_type_symbol
_atom_site_label
_atom_site_fract_x
_atom_site_fract_y
_atom_site_fract_z
_atom_site_U_iso_or_equiv
_atom_site_thermal_displace_type
_atom_site_calc_flag
_atom_site_refinement_flags
_atom_site_occupancy
O O1 0.55414(16) 0.12426(15) 0.49391(5) 0.0128(3) Uani . . 1.000
O O2 0.56105(16) 0.40525(15) 0.57785(5) 0.0135(3) Uani . . 1.000
N N1 0.2784(2) 0.6233(2) 0.59909(7) 0.0198(4) Uani . . 1.000
N N2 0.3172(2) -0.1449(2) 0.48493(6) 0.0165(4) Uani . . 1.000
C C1 0.5343(2) 0.0573(2) 0.44011(8) 0.0122(4) Uani . . 1.000
C C2 0.6339(3) 0.1177(2) 0.39343(8) 0.0155(4) Uani . . 1.000
C C3 0.6015(3) 0.0389(2) 0.34126(8) 0.0189(5) Uani . . 1.000
C C4 0.4726(3) -0.0977(3) 0.33620(8) 0.0206(5) Uani . . 1.000
C C5 0.3732(3) -0.1583(2) 0.38334(8) 0.0185(5) Uani . . 1.000
C C6 0.4030(2) -0.0818(2) 0.43586(8) 0.0140(4) Uani . . 1.000
C C7 0.7055(2) 0.2471(2) 0.50274(7) 0.0133(4) Uani . . 1.000
C C8 0.7142(2) 0.2879(2) 0.56454(7) 0.0135(4) Uani . . 1.000
C C9 0.5447(2) 0.4543(2) 0.63346(7) 0.0126(4) Uani . . 1.000
C C10 0.6617(3) 0.3960(2) 0.67652(7) 0.0161(4) Uani . . 1.000
C C11 0.6310(3) 0.4574(2) 0.73137(7) 0.0201(5) Uani . . 1.000
C C12 0.4849(3) 0.5735(3) 0.74229(8) 0.0226(5) Uani . . 1.000
C C13 0.3672(3) 0.6319(2) 0.69887(8) 0.0202(5) Uani . . 1.000
C C14 0.3954(2) 0.5737(2) 0.64386(8) 0.0152(4) Uani . . 1.000
H H1A 0.18400 0.69260 0.60490 0.0240 Uiso calc R 1.000
H H1B 0.30080 0.58440 0.56580 0.0240 Uiso calc R 1.000
H H2 0.72080 0.20920 0.39690 0.0190 Uiso calc R 1.000
H H2A 0.24250 -0.23440 0.48340 0.0200 Uiso calc R 1.000
H H2B 0.33910 -0.09410 0.51660 0.0200 Uiso calc R 1.000
H H3 0.66690 0.07840 0.30980 0.0230 Uiso calc R 1.000
H H4 0.45190 -0.14960 0.30130 0.0250 Uiso calc R 1.000
H H5 0.28680 -0.25020 0.37960 0.0220 Uiso calc R 1.000
H H7A 0.68280 0.35430 0.48150 0.0160 Uiso calc R 1.000
H H7B 0.82440 0.19630 0.49030 0.0160 Uiso calc R 1.000
H H8A 0.70290 0.18000 0.58620 0.0160 Uiso calc R 1.000
H H8B 0.83420 0.34300 0.57370 0.0160 Uiso calc R 1.000
H H10 0.75930 0.31700 0.66910 0.0190 Uiso calc R 1.000
H H11 0.70930 0.41990 0.76040 0.0240 Uiso calc R 1.000
H H12 0.46460 0.61320 0.77880 0.0270 Uiso calc R 1.000
H H13 0.26930 0.71010 0.70670 0.0240 Uiso calc R 1.000

loop_
_atom_type_symbol
_atom_type_description
_atom_type_scat_dispersion_real
_atom_type_scat_dispersion_imag
_atom_type_scat_source
O O 0.0106 0.0060 'International Tables Vol C Tables 4.2.6.8 and 6.1.1.4'
N N 0.0061 0.0033 'International Tables Vol C Tables 4.2.6.8 and 6.1.1.4'
H H 0.0000 0.0000 'International Tables Vol C Tables 4.2.6.8 and 6.1.1.4'
C C 0.0033 0.0016 'International Tables Vol C Tables 4.2.6.8 and 6.1.1.4'

loop_
_exptl_crystal_face_index_h
_exptl_crystal_face_index_k
_exptl_crystal_face_index_l
_exptl_crystal_face_perp_dist
0 0 1 0.190
0 0 -1 0.140
1 1 0 0.124
-1 -1 0 0.208
1 -1 0 0.138
-1 1 0 0.215
1 -1 2 0.120
-4 4 5 0.200
-1 -1 3 0.163
2 2 3 0.124

loop_
_geom_angle_atom_site_label_1
_geom_angle_atom_site_label_2
_geom_angle_atom_site_label_3
_geom_angle
_geom_angle_publ_flag
C1 O1 C7 116.69(12) no
C8 O2 C9 116.21(12) no
C14 N1 H1A 120.00 no
C14 N1 H1B 120.00 no
H1A N1 H1B 120.00 no
C6 N2 H2A 120.00 no
C6 N2 H2B 120.00 no
H2A N2 H2B 120.00 no
C2 C1 C6 121.44(17) no
O1 C1 C2 124.51(14) no
O1 C1 C6 114.05(15) no
C1 C2 C3 119.09(16) no
C2 C3 C4 120.33(18) no
C3 C4 C5 120.34(18) no
C4 C5 C6 120.42(17) no
N2 C6 C5 122.74(14) no
C1 C6 C5 118.38(16) no
N2 C6 C1 118.75(16) no
O1 C7 C8 107.90(12) no
O2 C8 C7 108.19(12) no
C10 C9 C14 121.27(16) no
O2 C9 C14 113.80(14) no
O2 C9 C10 124.93(14) no
C9 C10 C11 119.30(17) no
C10 C11 C12 120.13(17) no
C11 C12 C13 120.46(17) no
C12 C13 C14 120.57(17) no
C9 C14 C13 118.27(16) no
N1 C14 C9 118.66(16) no
N1 C14 C13 123.02(15) no
C1 C2 H2 121.00 no
C3 C2 H2 120.00 no
C2 C3 H3 120.00 no
C4 C3 H3 120.00 no
C3 C4 H4 120.00 no
C5 C4 H4 120.00 no
C4 C5 H5 120.00 no
C6 C5 H5 120.00 no
O1 C7 H7A 110.00 no
O1 C7 H7B 110.00 no
C8 C7 H7A 110.00 no
C8 C7 H7B 110.00 no
H7A C7 H7B 108.00 no
O2 C8 H8A 110.00 no
O2 C8 H8B 110.00 no
C7 C8 H8A 110.00 no
C7 C8 H8B 110.00 no
H8A C8 H8B 108.00 no
C9 C10 H10 120.00 no
C11 C10 H10 120.00 no
C10 C11 H11 120.00 no
C12 C11 H11 120.00 no
C11 C12 H12 120.00 no
C13 C12 H12 120.00 no
C12 C13 H13 120.00 no
C14 C13 H13 120.00 no

loop_
_geom_bond_atom_site_label_1
_geom_bond_atom_site_label_2
_geom_bond_distance
_geom_bond_publ_flag
O1 C1 1.385(2) no
O1 C7 1.4331(19) no
O2 C8 1.4358(19) no
O2 C9 1.380(2) no
N1 C14 1.400(2) no
N2 C6 1.400(2) no
N1 H1B 0.8600 no
N1 H1A 0.8600 no
N2 H2B 0.8600 no
N2 H2A 0.8600 no
C1 C6 1.408(2) no
C1 C2 1.393(3) no
C2 C3 1.397(3) no
C3 C4 1.384(3) no
C4 C5 1.401(3) no
C5 C6 1.394(3) no
C7 C8 1.505(2) no
C9 C10 1.389(2) no
C9 C14 1.412(2) no
C10 C11 1.403(2) no
C11 C12 1.381(3) no
C12 C13 1.398(3) no
C13 C14 1.396(3) no
C2 H2 0.9300 no
C3 H3 0.9300 no
C4 H4 0.9300 no
C5 H5 0.9300 no
C7 H7A 0.9700 no
C7 H7B 0.9700 no
C8 H8A 0.9700 no
C8 H8B 0.9700 no
C10 H10 0.9300 no
C11 H11 0.9300 no
C12 H12 0.9300 no
C13 H13 0.9300 no

loop_
_geom_contact_atom_site_label_1
_geom_contact_atom_site_label_2
_geom_contact_distance
_geom_contact_site_symmetry_2
_geom_contact_publ_flag
O1 O2 2.9203(17) . no
O1 N2 2.6470(19) . no
O1 N2 3.1602(19) 4_555 no
O1 C7 3.3308(19) 4_645 no
O2 N1 2.6405(19) . no
O2 C8 3.3208(19) 4_655 no
O2 O1 2.9203(17) . no
O2 N1 3.2512(19) 4_545 no
O1 H7A 2.7800 4_645 no
O1 H2B 2.3100 . no
O1 H2A 2.3700 4_555 no
O2 H1B 2.3000 . no
O2 H1A 2.4500 4_545 no
O2 H8A 2.6700 4_655 no
N1 O2 2.6405(19) . no
N1 N2 3.247(2) 1_565 no
N1 O2 3.2512(19) 4_555 no
N2 O1 2.6470(19) . no
N2 O1 3.1602(19) 4_545 no
N2 N1 3.247(2) 1_545 no
N1 H2B 2.6900 4_555 no
N1 H2B 2.9400 1_565 no
N2 H1B 2.8200 1_545 no
N2 H1B 2.7200 4_545 no
N2 H7B 2.8100 4_645 no
C1 C7 3.336(2) 4_645 no
C6 C7 3.445(2) 4_645 no
C7 C6 3.445(2) 4_655 no
C7 C1 3.336(2) 4_655 no
C7 O1 3.3308(19) 4_655 no
C8 C9 3.462(2) 4_645 no
C8 O2 3.3208(19) 4_645 no
C9 C8 3.462(2) 4_655 no
C1 H7A 2.7100 4_645 no
C1 H5 3.0600 4_555 no
C1 H2A 2.7200 4_555 no
C2 H7B 2.7400 . no
C2 H7A 2.7800 . no
C3 H2 3.0900 4_645 no
C3 H12 3.0600 2_664 no
C4 H11 2.9200 3_454 no
C4 H2 2.9900 4_645 no
C5 H2 3.0600 4_645 no
C6 H2A 3.0400 4_555 no
C6 H7B 2.8700 4_645 no
C7 H2 2.5400 . no
C8 H10 2.5200 . no
C8 H1A 3.0600 4_545 no
C8 H8A 3.0700 4_655 no
C9 H1A 2.6500 4_545 no
C9 H8A 2.7100 4_655 no
C10 H8A 2.7200 . no
C10 H8B 2.7600 . no
C11 H4 2.9200 2_655 no
C12 H3 2.9900 3_455 no
C13 H10 3.0700 4_655 no
C14 H1A 3.0800 4_545 no
H1A H13 2.5000 . no
H1A O2 2.4500 4_555 no
H1A C8 3.0600 4_555 no
H1A C9 2.6500 4_555 no
H1A C14 3.0800 4_555 no
H1B O2 2.3000 . no
H1B N2 2.8200 1_565 no
H1B H2A 2.4300 1_565 no
H1B N2 2.7200 4_555 no
H1B H2B 2.0400 4_555 no
H2 C7 2.5400 . no
H2 H7A 2.3100 . no
H2 H7B 2.3400 . no
H2 C3 3.0900 4_655 no
H2 C4 2.9900 4_655 no
H2 C5 3.0600 4_655 no
H2A H1B 2.4300 1_545 no
H2A H5 2.4900 . no
H2A O1 2.3700 4_545 no
H2A C1 2.7200 4_545 no
H2A C6 3.0400 4_545 no
H2B O1 2.3100 . no
H2B N1 2.9400 1_545 no
H2B N1 2.6900 4_545 no
H2B H1B 2.0400 4_545 no
H3 C12 2.9900 3_554 no
H4 C11 2.9200 2_654 no
H4 H11 2.5400 2_654 no
H5 H2A 2.4900 . no
H5 C1 3.0600 4_545 no
H7A C2 2.7800 . no
H7A H2 2.3100 . no
H7A O1 2.7800 4_655 no
H7A C1 2.7100 4_655 no
H7B C2 2.7400 . no
H7B H2 2.3400 . no
H7B N2 2.8100 4_655 no
H7B C6 2.8700 4_655 no
H8A C10 2.7200 . no
H8A H10 2.2700 . no
H8A O2 2.6700 4_645 no
H8A C8 3.0700 4_645 no
H8A C9 2.7100 4_645 no
H8A H8B 2.5800 4_645 no
H8B C10 2.7600 . no
H8B H10 2.3400 . no
H8B H8A 2.5800 4_655 no
H10 C8 2.5200 . no
H10 H8A 2.2700 . no
H10 H8B 2.3400 . no
H10 C13 3.0700 4_645 no
H11 H4 2.5400 2_655 no
H11 C4 2.9200 3_555 no
H12 C3 3.0600 2_665 no
H13 H1A 2.5000 . no

loop_
_geom_hbond_atom_site_label_D
_geom_hbond_atom_site_label_H
_geom_hbond_atom_site_label_A
_geom_hbond_site_symmetry_A
_geom_hbond_distance_DH
_geom_hbond_distance_HA
_geom_hbond_distance_DA
_geom_hbond_angle_DHA
_geom_hbond_publ_flag
N1 H1A O2 4_555 0.86 2.45 3.2512(19) 155 yes
N1 H1B O2 . 0.86 2.30 2.6405(19) 104 yes
N2 H2A O1 4_545 0.86 2.37 3.1602(19) 154 yes
N2 H2B O1 . 0.86 2.31 2.6470(19) 104 yes

loop_
_geom_torsion_atom_site_label_1
_geom_torsion_atom_site_label_2
_geom_torsion_atom_site_label_3
_geom_torsion_atom_site_label_4
_geom_torsion
_geom_torsion_publ_flag
C7 O1 C1 C2 -8.7(2) no
C7 O1 C1 C6 170.81(12) no
C1 O1 C7 C8 -174.15(12) no
C8 O2 C9 C14 178.22(12) no
C9 O2 C8 C7 178.74(12) no
C8 O2 C9 C10 -1.4(2) no
O1 C1 C6 N2 -4.0(2) no
C2 C1 C6 C5 -0.4(2) no
O1 C1 C6 C5 -179.91(14) no
C6 C1 C2 C3 0.4(3) no
O1 C1 C2 C3 179.88(15) no
C2 C1 C6 N2 175.55(15) no
C1 C2 C3 C4 -0.2(3) no
C2 C3 C4 C5 0.0(3) no
C3 C4 C5 C6 0.0(3) no
C4 C5 C6 N2 -175.58(17) no
C4 C5 C6 C1 0.2(3) no
O1 C7 C8 O2 -75.68(14) no
O2 C9 C10 C11 179.40(15) no
C14 C9 C10 C11 -0.2(3) no
O2 C9 C14 N1 2.5(2) no
O2 C9 C14 C13 -179.83(14) no
C10 C9 C14 N1 -177.96(15) no
C10 C9 C14 C13 -0.2(2) no
C9 C10 C11 C12 0.5(3) no
C10 C11 C12 C13 -0.5(3) no
C11 C12 C13 C14 0.1(3) no
C12 C13 C14 N1 177.90(17) no
C12 C13 C14 C9 0.3(3) no

loop_
_cod_related_entry_id
_cod_related_entry_database
_cod_related_entry_code
1 ChemSpider 1415492
